data_2227791
loop_
_publ_author_name
'Li, Yu-Feng'
'Meng, Fan-Yong'

_publ_section_title
;
 1-(3,4-Dimethylbenzylidene)-4-ethylthiosemicarbazide
;
_journal_coeditor_code LH5136
_journal_issue 10
_journal_name_full 'Acta Crystallographica Section E'
_journal_page_first o2685
_journal_paper_doi 10.1107/S1600536810038389
_journal_volume 66
_journal_year 2010
_chemical_formula_iupac 'C12 H17 N3 S'
_chemical_formula_moiety 'C12 H17 N3 S'
_chemical_formula_sum 'C12 H17 N3 S'
_chemical_formula_weight 235.35
_chemical_name_systematic
;
1-(3,4-Dimethylbenzylidene)-4-ethylthiosemicarbazide
;
_space_group_IT_number 14
_symmetry_cell_setting monoclinic
_symmetry_space_group_name_Hall '-P 2ybc'
_symmetry_space_group_name_H-M 'P 1 21/c 1'
_atom_sites_solution_hydrogens geom
_atom_sites_solution_primary direct
_atom_sites_solution_secondary difmap
_audit_creation_method SHELXL-97
_cell_angle_alpha 90.00
_cell_angle_beta 93.47(3)
_cell_angle_gamma 90.00
_cell_formula_units_Z 4
_cell_length_a 8.6659(17)
_cell_length_b 15.207(3)
_cell_length_c 9.993(2)
_cell_measurement_reflns_used 2429
_cell_measurement_temperature 293(2)
_cell_measurement_theta_max 27.48
_cell_measurement_theta_min 3.31
_cell_volume 1314.5(5)
_computing_cell_refinement 'SAINT (Bruker, 1997)'
_computing_data_collection 'SMART (Bruker, 1997)'
_computing_data_reduction 'SAINT (Bruker, 1997)'
_computing_molecular_graphics 'SHELXTL (Sheldrick, 2008)'
_computing_publication_material 'SHELXTL (Sheldrick, 2008)'
_computing_structure_refinement 'SHELXL97 (Sheldrick, 2008)'
_computing_structure_solution 'SHELXS97 (Sheldrick, 2008)'
_diffrn_ambient_temperature 293(2)
_diffrn_measured_fraction_theta_full 0.998
_diffrn_measured_fraction_theta_max 0.998
_diffrn_measurement_device_type 'Bruker SMART CCD'
_diffrn_measurement_method '\f and \w scans'
_diffrn_radiation_monochromator graphite
_diffrn_radiation_source 'fine-focus sealed tube'
_diffrn_radiation_type MoK\a
_diffrn_radiation_wavelength 0.71073
_diffrn_reflns_av_R_equivalents 0.0564
_diffrn_reflns_av_sigmaI/netI 0.0429
_diffrn_reflns_limit_h_max 11
_diffrn_reflns_limit_h_min -11
_diffrn_reflns_limit_k_max 19
_diffrn_reflns_limit_k_min -19
_diffrn_reflns_limit_l_max 11
_diffrn_reflns_limit_l_min -12
_diffrn_reflns_number 12215
_diffrn_reflns_theta_full 27.48
_diffrn_reflns_theta_max 27.48
_diffrn_reflns_theta_min 3.31
_exptl_absorpt_coefficient_mu 0.225
_exptl_absorpt_correction_type none
_exptl_crystal_colour colorless
_exptl_crystal_density_diffrn 1.189
_exptl_crystal_density_method 'not measured'
_exptl_crystal_description block
_exptl_crystal_F_000 504
_exptl_crystal_size_max 0.22
_exptl_crystal_size_mid 0.20
_exptl_crystal_size_min 0.18
_refine_diff_density_max 0.391
_refine_diff_density_min -0.338
_refine_ls_extinction_method none
_refine_ls_goodness_of_fit_ref 1.048
_refine_ls_hydrogen_treatment constr
_refine_ls_matrix_type full
_refine_ls_number_parameters 145
_refine_ls_number_reflns 3006
_refine_ls_number_restraints 0
_refine_ls_restrained_S_all 1.048
_refine_ls_R_factor_all 0.0737
_refine_ls_R_factor_gt 0.0647
_refine_ls_shift/su_max 0.000
_refine_ls_shift/su_mean 0.000
_refine_ls_structure_factor_coef Fsqd
_refine_ls_weighting_details 'calc w=1/[\s^2^(Fo^2^)+(0.1293P)^2^+0.2681P] where P=(Fo^2^+2Fc^2^)/3'
_refine_ls_weighting_scheme calc
_refine_ls_wR_factor_gt 0.1901
_refine_ls_wR_factor_ref 0.2055
_reflns_number_gt 2429
_reflns_number_total 3006
_reflns_threshold_expression I>2\s(I)
_cod_data_source_file lh5136.cif
_cod_data_source_block I
_cod_original_sg_symbol_H-M 'P 21/c'
_cod_database_code 2227791
_cod_database_fobs_code 2227791

loop_
_symmetry_equiv_pos_as_xyz
'x, y, z'
'-x, y+1/2, -z+1/2'
'-x, -y, -z'
'x, -y-1/2, z-1/2'

loop_
_atom_site_type_symbol
_atom_site_label
_atom_site_fract_x
_atom_site_fract_y
_atom_site_fract_z
_atom_site_U_iso_or_equiv
_atom_site_adp_type
_atom_site_calc_flag
_atom_site_refinement_flags
_atom_site_occupancy
_atom_site_disorder_assembly
_atom_site_disorder_group
S S1 0.84996(8) 0.11266(4) 0.92188(6) 0.0702(3) Uani d . 1 . .
N N1 1.02915(18) 0.11306(10) 1.28935(16) 0.0480(4) Uani d . 1 . .
N N2 0.9879(2) 0.08927(11) 1.15935(16) 0.0532(4) Uani d . 1 . .
H H2A 1.0235 0.0415 1.1269 0.064 Uiso calc R 1 . .
C C9 1.1228(2) 0.06157(13) 1.35388(19) 0.0513(4) Uani d . 1 . .
H H9A 1.1574 0.0115 1.3114 0.062 Uiso calc R 1 . .
N N3 0.8377(2) 0.21192(12) 1.14109(18) 0.0581(4) Uani d . 1 . .
H H3A 0.8630 0.2193 1.2249 0.070 Uiso calc R 1 . .
C C4 1.1328(3) 0.15253(16) 1.5627(2) 0.0597(5) Uani d . 1 . .
H H4A 1.0691 0.1947 1.5206 0.072 Uiso calc R 1 . .
C C8 1.2782(2) 0.01920(13) 1.5576(2) 0.0544(5) Uani d . 1 . .
H H8A 1.3120 -0.0293 1.5108 0.065 Uiso calc R 1 . .
C C3 1.1773(2) 0.07867(13) 1.49181(19) 0.0487(4) Uani d . 1 . .
C C10 0.8916(2) 0.14075(13) 1.08270(19) 0.0485(4) Uani d . 1 . .
C C7 1.3299(2) 0.03031(14) 1.6911(2) 0.0571(5) Uani d . 1 . .
C C6 1.2793(3) 0.10241(17) 1.7607(2) 0.0644(6) Uani d . 1 . .
C C5 1.1829(3) 0.16286(18) 1.6946(2) 0.0708(6) Uani d . 1 . .
H H5A 1.1511 0.2120 1.7409 0.085 Uiso calc R 1 . .
C C2 1.4415(3) -0.0353(2) 1.7562(3) 0.0837(8) Uani d . 1 . .
H H2B 1.4651 -0.0188 1.8480 0.126 Uiso calc R 1 . .
H H2C 1.5348 -0.0360 1.7092 0.126 Uiso calc R 1 . .
H H2D 1.3956 -0.0927 1.7530 0.126 Uiso calc R 1 . .
C C12 0.5844(3) 0.2822(2) 1.1272(4) 0.0950(9) Uani d . 1 . .
H H12A 0.5239 0.3265 1.0800 0.143 Uiso calc R 1 . .
H H12B 0.5935 0.2963 1.2210 0.143 Uiso calc R 1 . .
H H12C 0.5348 0.2261 1.1149 0.143 Uiso calc R 1 . .
C C11 0.7391(3) 0.27866(18) 1.0749(3) 0.0787(7) Uani d . 1 . .
H H11A 0.7289 0.2663 0.9796 0.094 Uiso calc R 1 . .
H H11B 0.7881 0.3357 1.0868 0.094 Uiso calc R 1 . .
C C1 1.3292(4) 0.1167(3) 1.9069(3) 0.0973(11) Uani d . 1 . .
H H1B 1.2832 0.1698 1.9380 0.146 Uiso calc R 1 . .
H H1C 1.4397 0.1216 1.9166 0.146 Uiso calc R 1 . .
H H1D 1.2962 0.0679 1.9589 0.146 Uiso calc R 1 . .

loop_
_atom_site_aniso_label
_atom_site_aniso_U_11
_atom_site_aniso_U_22
_atom_site_aniso_U_33
_atom_site_aniso_U_12
_atom_site_aniso_U_13
_atom_site_aniso_U_23
S1 0.0834(5) 0.0734(4) 0.0509(4) 0.0196(3) -0.0188(3) -0.0005(2)
N1 0.0472(8) 0.0524(8) 0.0437(8) 0.0018(6) -0.0027(6) 0.0016(6)
N2 0.0575(9) 0.0541(8) 0.0464(8) 0.0123(7) -0.0088(7) -0.0005(7)
C9 0.0536(10) 0.0496(9) 0.0496(10) 0.0050(7) -0.0049(8) 0.0006(8)
N3 0.0575(9) 0.0611(10) 0.0554(9) 0.0163(8) 0.0018(7) 0.0074(7)
C4 0.0582(11) 0.0668(13) 0.0535(11) 0.0141(9) -0.0015(8) -0.0024(9)
C8 0.0552(10) 0.0493(9) 0.0572(11) -0.0028(8) -0.0075(8) 0.0059(8)
C3 0.0461(9) 0.0515(9) 0.0481(9) -0.0020(7) -0.0019(7) 0.0045(8)
C10 0.0414(9) 0.0526(9) 0.0510(10) 0.0036(7) -0.0019(7) 0.0086(8)
C7 0.0505(10) 0.0641(11) 0.0554(11) -0.0114(8) -0.0088(8) 0.0156(9)
C6 0.0523(11) 0.0943(16) 0.0459(11) -0.0092(10) -0.0025(8) 0.0010(10)
C5 0.0677(14) 0.0861(16) 0.0580(12) 0.0112(11) 0.0003(10) -0.0162(11)
C2 0.0802(16) 0.0911(18) 0.0768(16) 0.0046(13) -0.0208(13) 0.0262(14)
C12 0.0636(15) 0.0908(19) 0.128(3) 0.0270(14) -0.0117(15) -0.0062(18)
C11 0.0817(16) 0.0739(15) 0.0810(16) 0.0347(13) 0.0081(12) 0.0185(12)
C1 0.089(2) 0.150(3) 0.0508(14) -0.0023(18) -0.0132(13) -0.0072(15)

loop_
_atom_type_symbol
_atom_type_description
_atom_type_scat_dispersion_real
_atom_type_scat_dispersion_imag
_atom_type_scat_source
C C 0.0033 0.0016 'International Tables Vol C Tables 4.2.6.8 and 6.1.1.4'
H H 0.0000 0.0000 'International Tables Vol C Tables 4.2.6.8 and 6.1.1.4'
N N 0.0061 0.0033 'International Tables Vol C Tables 4.2.6.8 and 6.1.1.4'
S S 0.1246 0.1234 'International Tables Vol C Tables 4.2.6.8 and 6.1.1.4'

loop_
_geom_angle_atom_site_label_1
_geom_angle_atom_site_label_2
_geom_angle_atom_site_label_3
_geom_angle_site_symmetry_1
_geom_angle_site_symmetry_3
_geom_angle
_geom_angle_publ_flag
C9 N1 N2 . . 115.95(16) ?
C10 N2 N1 . . 120.03(16) ?
C10 N2 H2A . . 120.0 ?
N1 N2 H2A . . 120.0 ?
N1 C9 C3 . . 122.03(18) ?
N1 C9 H9A . . 119.0 ?
C3 C9 H9A . . 119.0 ?
C10 N3 C11 . . 125.4(2) ?
C10 N3 H3A . . 117.3 ?
C11 N3 H3A . . 117.3 ?
C5 C4 C3 . . 119.9(2) ?
C5 C4 H4A . . 120.0 ?
C3 C4 H4A . . 120.0 ?
C7 C8 C3 . . 121.9(2) ?
C7 C8 H8A . . 119.0 ?
C3 C8 H8A . . 119.0 ?
C8 C3 C4 . . 117.90(18) ?
C8 C3 C9 . . 119.30(18) ?
C4 C3 C9 . . 122.80(18) ?
N3 C10 N2 . . 116.46(17) ?
N3 C10 S1 . . 124.51(14) ?
N2 C10 S1 . . 119.02(15) ?
C6 C7 C8 . . 119.00(19) ?
C6 C7 C2 . . 121.4(2) ?
C8 C7 C2 . . 119.6(2) ?
C5 C6 C7 . . 119.1(2) ?
C5 C6 C1 . . 119.6(2) ?
C7 C6 C1 . . 121.2(2) ?
C4 C5 C6 . . 122.0(2) ?
C4 C5 H5A . . 119.0 ?
C6 C5 H5A . . 119.0 ?
C7 C2 H2B . . 109.5 ?
C7 C2 H2C . . 109.5 ?
H2B C2 H2C . . 109.5 ?
C7 C2 H2D . . 109.5 ?
H2B C2 H2D . . 109.5 ?
H2C C2 H2D . . 109.5 ?
C11 C12 H12A . . 109.5 ?
C11 C12 H12B . . 109.5 ?
H12A C12 H12B . . 109.5 ?
C11 C12 H12C . . 109.5 ?
H12A C12 H12C . . 109.5 ?
H12B C12 H12C . . 109.5 ?
N3 C11 C12 . . 112.7(2) ?
N3 C11 H11A . . 109.0 ?
C12 C11 H11A . . 109.0 ?
N3 C11 H11B . . 109.0 ?
C12 C11 H11B . . 109.0 ?
H11A C11 H11B . . 107.8 ?
C6 C1 H1B . . 109.5 ?
C6 C1 H1C . . 109.5 ?
H1B C1 H1C . . 109.5 ?
C6 C1 H1D . . 109.5 ?
H1B C1 H1D . . 109.5 ?
H1C C1 H1D . . 109.5 ?

loop_
_geom_bond_atom_site_label_1
_geom_bond_atom_site_label_2
_geom_bond_site_symmetry_2
_geom_bond_distance
_geom_bond_publ_flag
S1 C10 . 1.681(2) ?
N1 C9 . 1.275(2) ?
N1 N2 . 1.375(2) ?
N2 C10 . 1.349(2) ?
N2 H2A . 0.8600 ?
C9 C3 . 1.453(3) ?
C9 H9A . 0.9300 ?
N3 C10 . 1.328(3) ?
N3 C11 . 1.459(3) ?
N3 H3A . 0.8600 ?
C4 C5 . 1.371(3) ?
C4 C3 . 1.395(3) ?
C4 H4A . 0.9300 ?
C8 C7 . 1.392(3) ?
C8 C3 . 1.395(3) ?
C8 H8A . 0.9300 ?
C7 C6 . 1.384(3) ?
C7 C2 . 1.509(3) ?
C6 C5 . 1.383(3) ?
C6 C1 . 1.514(3) ?
C5 H5A . 0.9300 ?
C2 H2B . 0.9600 ?
C2 H2C . 0.9600 ?
C2 H2D . 0.9600 ?
C12 C11 . 1.468(4) ?
C12 H12A . 0.9600 ?
C12 H12B . 0.9600 ?
C12 H12C . 0.9600 ?
C11 H11A . 0.9700 ?
C11 H11B . 0.9700 ?
C1 H1B . 0.9600 ?
C1 H1C . 0.9600 ?
C1 H1D . 0.9600 ?

loop_
_geom_hbond_atom_site_label_D
_geom_hbond_atom_site_label_H
_geom_hbond_atom_site_label_A
_geom_hbond_site_symmetry_A
_geom_hbond_distance_DH
_geom_hbond_distance_HA
_geom_hbond_distance_DA
_geom_hbond_angle_DHA
N2 H2A S1 3_757 0.86 2.65 3.4929(18) 168.4

loop_
_cod_related_entry_id
_cod_related_entry_database
_cod_related_entry_code
1 ChemSpider 30656281
